data_2104813
loop_
_publ_author_name
'Frey, Joseph'
'Khan, Saeed I.'
'Knobler, Carolyn B.'
'Lightner, David A.'
'Maverick, Emily F.'
'Phillips, Daniel J.'
'Rappoport, Zvi'
'Trueblood, Kenneth N.'

_publ_section_title
;
 Thermal motion of <i>tert</i>-butyl groups III. <i>tert</i>-Butyl
 substituents in aromatic hydrocarbons, the view from the bottom of the
 well
;
_journal_issue 6
_journal_name_full 'Acta Crystallographica Section B'
_journal_page_first 622
_journal_page_last 638
_journal_paper_doi 10.1107/S0108768110040024
_journal_volume 66
_journal_year 2010
_chemical_formula_moiety 'C36 H58'
_chemical_formula_sum 'C36 H58'
_chemical_formula_weight 490.82
_chemical_name_systematic
;
 1-(2,4,6-Tri-tert-butylphenyl)-2-(3,5-di-tert-butylphenyl)-
 2-methylpropane
;
_space_group_IT_number 2
_symmetry_cell_setting triclinic
_symmetry_space_group_name_Hall '-P 1'
_symmetry_space_group_name_H-M 'P -1'
_atom_sites_solution_hydrogens geom
_atom_sites_solution_primary direct
_atom_sites_solution_secondary difmap
_audit_creation_method SHELXL-97
_cell_angle_alpha 95.112(11)
_cell_angle_beta 95.102(11)
_cell_angle_gamma 90.084(9)
_cell_formula_units_Z 4
_cell_length_a 15.850(4)
_cell_length_b 19.464(5)
_cell_length_c 10.596(3)
_cell_measurement_reflns_used 23
_cell_measurement_temperature 145(2)
_cell_measurement_theta_max 21.2
_cell_measurement_theta_min 8.4
_cell_volume 3242.9(15)
_computing_cell_refinement 'UCLA Crystallographic Package'
_computing_data_collection 'UCLA Crystallographic Package'
_computing_data_reduction 'UCLA Crystallographic Package'
_computing_molecular_graphics 'Bruker SHELXTL'
_computing_publication_material 'Bruker SHELXTL'
_computing_structure_refinement 'SHELXL-97 (Sheldrick, 1997)'
_computing_structure_solution 'SHELXS-97 (Sheldrick, 1990)'
_diffrn_ambient_temperature 145(2)
_diffrn_measured_fraction_theta_full 0.606
_diffrn_measured_fraction_theta_max 0.606
_diffrn_measurement_device_type 'modified Picker FACS1 diffractometer'
_diffrn_measurement_method \q/2\q
_diffrn_radiation_monochromator graphite
_diffrn_radiation_source 'fine-focus sealed tube'
_diffrn_radiation_type MoK\a
_diffrn_radiation_wavelength 0.71070
_diffrn_reflns_av_R_equivalents 0.0000
_diffrn_reflns_av_sigmaI/netI 0.1426
_diffrn_reflns_limit_h_max 20
_diffrn_reflns_limit_h_min -20
_diffrn_reflns_limit_k_max 24
_diffrn_reflns_limit_k_min -24
_diffrn_reflns_limit_l_max 13
_diffrn_reflns_limit_l_min 0
_diffrn_reflns_number 8738
_diffrn_reflns_theta_full 27.00
_diffrn_reflns_theta_max 27.00
_diffrn_reflns_theta_min 1.05
_diffrn_standards_decay_% 2.0
_diffrn_standards_interval_count 97
_diffrn_standards_number 3
_exptl_absorpt_coefficient_mu 0.056
_exptl_absorpt_correction_type none
_exptl_crystal_colour colorless
_exptl_crystal_density_diffrn 1.005
_exptl_crystal_density_method 'not measured'
_exptl_crystal_description parallelepiped
_exptl_crystal_F_000 1096
_exptl_crystal_size_max 0.60
_exptl_crystal_size_mid 0.34
_exptl_crystal_size_min 0.23
_refine_diff_density_max 0.347
_refine_diff_density_min -0.380
_refine_ls_extinction_method none
_refine_ls_goodness_of_fit_ref 1.078
_refine_ls_hydrogen_treatment constr
_refine_ls_matrix_type full
_refine_ls_number_parameters 652
_refine_ls_number_reflns 8593
_refine_ls_number_restraints 18
_refine_ls_restrained_S_all 1.080
_refine_ls_R_factor_all 0.1679
_refine_ls_R_factor_gt 0.0856
_refine_ls_shift/su_max 0.001
_refine_ls_shift/su_mean 0.000
_refine_ls_structure_factor_coef Fsqd
_refine_ls_weighting_details 'calc w=1/[\s^2^(Fo^2^)+(0.0990P)^2^+3.3833P] where P=(Fo^2^+2Fc^2^)/3'
_refine_ls_weighting_scheme calc
_refine_ls_wR_factor_gt 0.1903
_refine_ls_wR_factor_ref 0.2579
_reflns_number_gt 4272
_reflns_number_total 8593
_reflns_threshold_expression >2sigma(I)
_cod_data_source_file bk5096.cif
_cod_data_source_block IIIb
_cod_original_cell_volume 3243.0(15)
_cod_database_code 2104813
_cod_database_fobs_code 2104813

loop_
_symmetry_equiv_pos_as_xyz
'x, y, z'
'-x, -y, -z'

loop_
_atom_site_type_symbol
_atom_site_label
_atom_site_fract_x
_atom_site_fract_y
_atom_site_fract_z
_atom_site_U_iso_or_equiv
_atom_site_adp_type
_atom_site_calc_flag
_atom_site_refinement_flags
_atom_site_occupancy
_atom_site_disorder_assembly
_atom_site_disorder_group
C C1 0.4183(3) 0.7266(3) 0.1407(5) 0.0246(13) Uani d . 1 . .
C C2 0.5167(3) 0.7412(3) 0.1690(5) 0.0251(13) Uani d . 1 . .
H H2A 0.5469 0.6985 0.1429 0.030 Uiso calc R 1 . .
H H2B 0.5326 0.7768 0.1143 0.030 Uiso calc R 1 . .
C C3 0.5495(3) 0.7648(3) 0.3067(5) 0.0231(13) Uani d . 1 . .
C C4 0.5825(3) 0.7152(3) 0.3891(5) 0.0226(12) Uani d . 1 . .
C C5 0.5891(4) 0.7321(3) 0.5205(5) 0.0253(13) Uani d . 1 . .
H H5 0.6075 0.6978 0.5750 0.030 Uiso calc R 1 . .
C C6 0.5692(3) 0.7986(3) 0.5753(5) 0.0247(13) Uani d . 1 . .
C C7 0.5496(4) 0.8474(3) 0.4926(5) 0.0268(13) Uani d . 1 . .
H H7 0.5396 0.8930 0.5275 0.032 Uiso calc R 1 . .
C C8 0.5432(3) 0.8347(3) 0.3591(5) 0.0237(13) Uani d . 1 . .
C C9 0.3874(4) 0.6677(3) 0.2094(5) 0.0270(13) Uani d . 1 . .
C C10 0.3658(3) 0.6032(3) 0.1478(5) 0.0273(13) Uani d . 1 . .
H H10 0.3726 0.5954 0.0595 0.033 Uiso calc R 1 . .
C C11 0.3348(3) 0.5496(3) 0.2091(5) 0.0244(13) Uani d . 1 . .
C C12 0.3254(4) 0.5619(3) 0.3393(5) 0.0264(13) Uani d . 1 . .
H H12 0.3050 0.5258 0.3834 0.032 Uiso calc R 1 . .
C C13 0.3455(3) 0.6264(3) 0.4065(5) 0.0255(13) Uani d . 1 . .
C C14 0.3763(3) 0.6776(3) 0.3392(5) 0.0231(12) Uani d . 1 . .
H H14 0.3905 0.7214 0.3833 0.028 Uiso calc R 1 . .
C C15 0.4057(4) 0.7115(3) -0.0052(6) 0.0382(16) Uani d . 1 . .
H H15A 0.4263 0.7509 -0.0457 0.057 Uiso calc R 1 . .
H H15B 0.3453 0.7039 -0.0316 0.057 Uiso calc R 1 . .
H H15C 0.4373 0.6702 -0.0310 0.057 Uiso calc R 1 . .
C C16 0.3656(4) 0.7913(3) 0.1748(6) 0.0298(14) Uani d . 1 . .
H H16A 0.3848 0.8298 0.1307 0.045 Uiso calc R 1 . .
H H16B 0.3729 0.8034 0.2669 0.045 Uiso calc R 1 . .
H H16C 0.3056 0.7815 0.1484 0.045 Uiso calc R 1 . .
C C17 0.6228(4) 0.6462(3) 0.3404(6) 0.0305(14) Uani d . 1 . .
C C18 0.6944(4) 0.6650(3) 0.2593(6) 0.0319(14) Uani d . 1 . .
H H18A 0.7212 0.6227 0.2258 0.048 Uiso calc R 1 . .
H H18B 0.7367 0.6940 0.3123 0.048 Uiso calc R 1 . .
H H18C 0.6706 0.6901 0.1885 0.048 Uiso calc R 1 . .
C C19 0.5634(4) 0.5910(3) 0.2649(6) 0.0297(14) Uani d . 1 . .
H H19A 0.5963 0.5503 0.2399 0.045 Uiso calc R 1 . .
H H19B 0.5366 0.6098 0.1886 0.045 Uiso calc R 1 . .
H H19C 0.5196 0.5780 0.3182 0.045 Uiso calc R 1 . .
C C20 0.6660(4) 0.6083(3) 0.4511(6) 0.0332(15) Uani d . 1 . .
H H20A 0.6898 0.5649 0.4169 0.050 Uiso calc R 1 . .
H H20B 0.6241 0.5987 0.5100 0.050 Uiso calc R 1 . .
H H20C 0.7114 0.6375 0.4964 0.050 Uiso calc R 1 . .
C C21 0.5775(4) 0.8173(3) 0.7203(5) 0.0290(14) Uani d . 1 . .
C C22 0.5939(4) 0.7538(3) 0.7964(5) 0.0361(15) Uani d . 1 . .
H H22A 0.6455 0.7308 0.7712 0.054 Uiso calc R 1 . .
H H22B 0.5458 0.7217 0.7787 0.054 Uiso calc R 1 . .
H H22C 0.6009 0.7687 0.8875 0.054 Uiso calc R 1 . .
C C23 0.4964(4) 0.8520(3) 0.7612(6) 0.0360(15) Uani d . 1 . .
H H23A 0.5023 0.8638 0.8534 0.054 Uiso calc R 1 . .
H H23B 0.4482 0.8204 0.7384 0.054 Uiso calc R 1 . .
H H23C 0.4869 0.8941 0.7178 0.054 Uiso calc R 1 . .
C C24 0.6531(4) 0.8677(3) 0.7544(6) 0.0379(16) Uani d . 1 . .
H H24A 0.7050 0.8457 0.7277 0.057 Uiso calc R 1 . .
H H24B 0.6594 0.8798 0.8465 0.057 Uiso calc R 1 . .
H H24C 0.6428 0.9095 0.7105 0.057 Uiso calc R 1 . .
C C25 0.5407(4) 0.9023(3) 0.2908(6) 0.0279(13) Uani d . 1 . .
C C26 0.4620(4) 0.9456(3) 0.3185(6) 0.0355(15) Uani d . 1 . .
H H26A 0.4625 0.9876 0.2741 0.053 Uiso calc R 1 . .
H H26B 0.4627 0.9581 0.4103 0.053 Uiso calc R 1 . .
H H26C 0.4106 0.9186 0.2888 0.053 Uiso calc R 1 . .
C C27 0.6207(4) 0.9452(3) 0.3459(6) 0.0342(15) Uani d . 1 . .
H H27A 0.6218 0.9885 0.3053 0.051 Uiso calc R 1 . .
H H27B 0.6717 0.9188 0.3291 0.051 Uiso calc R 1 . .
H H27C 0.6190 0.9555 0.4379 0.051 Uiso calc R 1 . .
C C28 0.5463(4) 0.8973(3) 0.1443(5) 0.0331(15) Uani d . 1 . .
H H28A 0.5440 0.9436 0.1151 0.050 Uiso calc R 1 . .
H H28B 0.4988 0.8695 0.1016 0.050 Uiso calc R 1 . .
H H28C 0.5998 0.8755 0.1241 0.050 Uiso calc R 1 . .
C C29 0.3150(4) 0.4782(3) 0.1371(6) 0.0304(14) Uani d . 1 . .
C C30 0.2631(5) 0.4318(3) 0.2093(7) 0.059(2) Uani d . 1 . .
H H30A 0.2526 0.3874 0.1591 0.088 Uiso calc R 1 . .
H H30B 0.2089 0.4538 0.2246 0.088 Uiso calc R 1 . .
H H30C 0.2943 0.4243 0.2909 0.088 Uiso calc R 1 . .
C C31 0.3991(4) 0.4430(3) 0.1101(8) 0.058(2) Uani d . 1 . .
H H31A 0.3875 0.3975 0.0645 0.087 Uiso calc R 1 . .
H H31B 0.4329 0.4378 0.1907 0.087 Uiso calc R 1 . .
H H31C 0.4306 0.4713 0.0580 0.087 Uiso calc R 1 . .
C C32 0.2632(5) 0.4874(3) 0.0098(6) 0.0497(19) Uani d . 1 . .
H H32A 0.2505 0.4421 -0.0360 0.075 Uiso calc R 1 . .
H H32B 0.2960 0.5151 -0.0417 0.075 Uiso calc R 1 . .
H H32C 0.2102 0.5110 0.0263 0.075 Uiso calc R 1 . .
C C33 0.3343(4) 0.6371(3) 0.5494(5) 0.0279(14) Uani d . 1 . .
C C34 0.2491(4) 0.6094(4) 0.5795(6) 0.049(2) Uani d . 1 . .
H H34A 0.2443 0.6168 0.6713 0.074 Uiso calc R 1 . .
H H34B 0.2448 0.5600 0.5525 0.074 Uiso calc R 1 . .
H H34C 0.2034 0.6338 0.5341 0.074 Uiso calc R 1 . .
C C35 0.4059(5) 0.5981(4) 0.6191(6) 0.0479(19) Uani d . 1 . .
H H35A 0.4006 0.6039 0.7108 0.072 Uiso calc R 1 . .
H H35B 0.4608 0.6166 0.6015 0.072 Uiso calc R 1 . .
H H35C 0.4020 0.5490 0.5893 0.072 Uiso calc R 1 . .
C C36 0.3422(5) 0.7131(3) 0.5996(6) 0.053(2) Uani d . 1 . .
H H36A 0.3351 0.7178 0.6908 0.079 Uiso calc R 1 . .
H H36B 0.2984 0.7395 0.5545 0.079 Uiso calc R 1 . .
H H36C 0.3983 0.7306 0.5855 0.079 Uiso calc R 1 . .
C C1B 1.1001(4) 0.6924(3) 0.0819(5) 0.0242(13) Uani d . 1 . .
C C2B 1.0011(3) 0.6806(3) 0.0738(5) 0.0216(12) Uani d . 1 . .
H H2B1 0.9746 0.7108 0.0114 0.026 Uiso calc R 1 . .
H H2B2 0.9890 0.6323 0.0391 0.026 Uiso calc R 1 . .
C C3B 0.9571(3) 0.6935(3) 0.1971(5) 0.0212(12) Uani d . 1 . .
C C4B 0.9144(3) 0.7569(3) 0.2220(5) 0.0244(13) Uani d . 1 . .
C C5B 0.9029(3) 0.7801(3) 0.3500(5) 0.0237(13) Uani d . 1 . .
H H5B 0.8791 0.8242 0.3683 0.028 Uiso calc R 1 . .
C C6B 0.9252(4) 0.7402(3) 0.4485(5) 0.0263(13) Uani d . 1 . .
C C7B 0.9506(3) 0.6723(3) 0.4173(5) 0.0273(13) Uani d . 1 . .
H H7B 0.9587 0.6422 0.4831 0.033 Uiso calc R 1 . .
C C8B 0.9647(3) 0.6470(3) 0.2931(5) 0.0246(13) Uani d . 1 . .
C C9B 1.1234(3) 0.7695(3) 0.1016(5) 0.0237(13) Uani d . 1 . .
C C10B 1.1492(3) 0.8060(3) 0.0038(5) 0.0257(13) Uani d . 1 . .
H H10B 1.1492 0.7830 -0.0792 0.031 Uiso calc R 1 . .
C C11B 1.1752(4) 0.8755(3) 0.0235(5) 0.0280(14) Uani d . 1 . .
C C12B 1.1734(4) 0.9073(3) 0.1470(6) 0.0309(14) Uani d . 1 . .
H H12B 1.1908 0.9542 0.1631 0.037 Uiso calc R 1 . .
C C13B 1.1474(4) 0.8737(3) 0.2470(5) 0.0288(14) Uani d . 1 A .
C C14B 1.1220(3) 0.8048(3) 0.2227(5) 0.0259(13) Uani d . 1 . .
H H14B 1.1033 0.7811 0.2899 0.031 Uiso calc R 1 . .
C C15B 1.1282(4) 0.6597(3) -0.0455(5) 0.0308(14) Uani d . 1 . .
H H15D 1.0977 0.6814 -0.1159 0.046 Uiso calc R 1 . .
H H15E 1.1153 0.6101 -0.0540 0.046 Uiso calc R 1 . .
H H15F 1.1892 0.6668 -0.0475 0.046 Uiso calc R 1 . .
C C16B 1.1488(4) 0.6572(3) 0.1885(5) 0.0298(14) Uani d . 1 . .
H H16D 1.1353 0.6077 0.1786 0.045 Uiso calc R 1 . .
H H16E 1.1325 0.6773 0.2708 0.045 Uiso calc R 1 . .
H H16F 1.2097 0.6639 0.1844 0.045 Uiso calc R 1 . .
C C17B 0.8705(4) 0.7992(3) 0.1157(6) 0.0304(14) Uani d . 1 . .
C C18B 0.8179(4) 0.7502(3) 0.0173(5) 0.0309(14) Uani d . 1 . .
H H18D 0.7908 0.7766 -0.0494 0.046 Uiso calc R 1 . .
H H18E 0.7744 0.7273 0.0592 0.046 Uiso calc R 1 . .
H H18F 0.8551 0.7155 -0.0206 0.046 Uiso calc R 1 . .
C C19B 0.9320(4) 0.8434(3) 0.0486(6) 0.0343(15) Uani d . 1 . .
H H19D 0.9649 0.8745 0.1124 0.051 Uiso calc R 1 . .
H H19E 0.8992 0.8706 -0.0118 0.051 Uiso calc R 1 . .
H H19F 0.9705 0.8130 0.0029 0.051 Uiso calc R 1 . .
C C20B 0.8054(4) 0.8502(3) 0.1709(6) 0.0347(15) Uani d . 1 . .
H H20D 0.8348 0.8837 0.2344 0.052 Uiso calc R 1 . .
H H20E 0.7633 0.8247 0.2110 0.052 Uiso calc R 1 . .
H H20F 0.7770 0.8745 0.1021 0.052 Uiso calc R 1 . .
C C21B 0.9155(4) 0.7652(3) 0.5899(6) 0.0343(15) Uani d . 1 . .
C C22B 0.8954(5) 0.8424(3) 0.6085(7) 0.0491(19) Uani d . 1 . .
H H22D 0.8428 0.8518 0.5572 0.074 Uiso calc R 1 . .
H H22E 0.9419 0.8693 0.5817 0.074 Uiso calc R 1 . .
H H22F 0.8886 0.8555 0.6985 0.074 Uiso calc R 1 . .
C C23B 0.9985(4) 0.7517(4) 0.6708(6) 0.0471(18) Uani d . 1 . .
H H23D 1.0115 0.7025 0.6611 0.071 Uiso calc R 1 . .
H H23E 0.9920 0.7660 0.7605 0.071 Uiso calc R 1 . .
H H23F 1.0447 0.7782 0.6424 0.071 Uiso calc R 1 . .
C C24B 0.8431(5) 0.7245(4) 0.6380(6) 0.051(2) Uani d . 1 . .
H H24D 0.8549 0.6750 0.6272 0.077 Uiso calc R 1 . .
H H24E 0.7896 0.7339 0.5892 0.077 Uiso calc R 1 . .
H H24F 0.8388 0.7387 0.7283 0.077 Uiso calc R 1 . .
C C25B 0.9754(4) 0.5671(3) 0.2804(5) 0.0278(13) Uani d . 1 . .
C C26B 1.0494(4) 0.5430(3) 0.3681(6) 0.0320(14) Uani d . 1 . .
H H26D 1.1026 0.5622 0.3450 0.048 Uiso calc R 1 . .
H H26E 1.0518 0.4925 0.3587 0.048 Uiso calc R 1 . .
H H26F 1.0413 0.5589 0.4565 0.048 Uiso calc R 1 . .
C C27B 0.8923(4) 0.5357(3) 0.3196(6) 0.0344(15) Uani d . 1 . .
H H27D 0.8439 0.5507 0.2650 0.052 Uiso calc R 1 . .
H H27E 0.8852 0.5513 0.4085 0.052 Uiso calc R 1 . .
H H27F 0.8954 0.4852 0.3100 0.052 Uiso calc R 1 . .
C C28B 0.9840(4) 0.5310(3) 0.1466(5) 0.0311(14) Uani d . 1 . .
H H28D 0.9375 0.5451 0.0875 0.047 Uiso calc R 1 . .
H H28E 0.9818 0.4809 0.1500 0.047 Uiso calc R 1 . .
H H28F 1.0382 0.5441 0.1173 0.047 Uiso calc R 1 . .
C C29B 1.2024(4) 0.9150(3) -0.0838(6) 0.0347(15) Uani d . 1 . .
C C30B 1.2659(5) 0.9738(4) -0.0356(7) 0.067(3) Uani d . 1 . .
H H30D 1.2814 0.9978 -0.1078 0.100 Uiso calc R 1 . .
H H30E 1.3167 0.9544 0.0067 0.100 Uiso calc R 1 . .
H H30F 1.2397 1.0064 0.0247 0.100 Uiso calc R 1 . .
C C31B 1.1237(5) 0.9449(4) -0.1521(6) 0.0490(19) Uani d . 1 . .
H H31D 1.1405 0.9707 -0.2213 0.074 Uiso calc R 1 . .
H H31E 1.0953 0.9759 -0.0917 0.074 Uiso calc R 1 . .
H H31F 1.0850 0.9073 -0.1871 0.074 Uiso calc R 1 . .
C C32B 1.2455(5) 0.8664(4) -0.1818(7) 0.053(2) Uani d . 1 . .
H H32D 1.2626 0.8928 -0.2500 0.079 Uiso calc R 1 . .
H H32E 1.2056 0.8298 -0.2179 0.079 Uiso calc R 1 . .
H H32F 1.2956 0.8458 -0.1396 0.079 Uiso calc R 1 . .
C C33B 1.1448(4) 0.9127(3) 0.3809(6) 0.0411(17) Uani d D 1 . .
C C34B 1.2176(8) 0.9621(8) 0.4130(17) 0.048(3) Uiso d PD 0.46 A 1
H H34D 1.2240 0.9892 0.3408 0.072 Uiso calc PR 0.46 A 1
H H34E 1.2696 0.9363 0.4315 0.072 Uiso calc PR 0.46 A 1
H H34F 1.2068 0.9931 0.4877 0.072 Uiso calc PR 0.46 A 1
C C35B 1.0618(8) 0.9580(8) 0.3690(18) 0.048(3) Uiso d PD 0.46 A 1
H H35D 1.0671 0.9907 0.3047 0.072 Uiso calc PR 0.46 A 1
H H35E 1.0545 0.9836 0.4512 0.072 Uiso calc PR 0.46 A 1
H H35F 1.0125 0.9279 0.3436 0.072 Uiso calc PR 0.46 A 1
C C36B 1.1353(11) 0.8643(8) 0.4840(17) 0.048(3) Uiso d PD 0.46 A 1
H H36D 1.0852 0.8348 0.4606 0.072 Uiso calc PR 0.46 A 1
H H36E 1.1289 0.8915 0.5649 0.072 Uiso calc PR 0.46 A 1
H H36F 1.1858 0.8356 0.4928 0.072 Uiso calc PR 0.46 A 1
C C34D 1.2353(8) 0.9364(9) 0.4314(18) 0.041(3) Uiso d PD 0.39 A 2
H H34J 1.2579 0.9661 0.3722 0.061 Uiso calc PR 0.39 A 2
H H34K 1.2716 0.8960 0.4392 0.061 Uiso calc PR 0.39 A 2
H H34L 1.2341 0.9622 0.5150 0.061 Uiso calc PR 0.39 A 2
C C35D 1.0867(10) 0.9755(8) 0.3726(19) 0.041(3) Uiso d PD 0.39 A 2
H H35J 1.1063 1.0052 0.3109 0.061 Uiso calc PR 0.39 A 2
H H35K 1.0881 1.0016 0.4563 0.061 Uiso calc PR 0.39 A 2
H H35L 1.0286 0.9599 0.3453 0.061 Uiso calc PR 0.39 A 2
C C36D 1.1113(11) 0.8680(9) 0.4742(19) 0.041(3) Uiso d PD 0.39 A 2
H H36J 1.1478 0.8278 0.4824 0.061 Uiso calc PR 0.39 A 2
H H36K 1.0536 0.8527 0.4437 0.061 Uiso calc PR 0.39 A 2
H H36L 1.1108 0.8945 0.5572 0.061 Uiso calc PR 0.39 A 2
C C34C 1.203(2) 0.8701(17) 0.471(3) 0.042(7) Uiso d PD 0.15 A 3
H H34G 1.2563 0.8604 0.4342 0.062 Uiso calc PR 0.15 A 3
H H34H 1.1742 0.8265 0.4818 0.062 Uiso calc PR 0.15 A 3
H H34I 1.2137 0.8965 0.5541 0.062 Uiso calc PR 0.15 A 3
C C36C 1.0601(13) 0.9212(19) 0.428(4) 0.042(7) Uiso d PD 0.15 A 3
H H36G 1.0656 0.9452 0.5133 0.062 Uiso calc PR 0.15 A 3
H H36H 1.0339 0.8757 0.4303 0.062 Uiso calc PR 0.15 A 3
H H36I 1.0245 0.9483 0.3704 0.062 Uiso calc PR 0.15 A 3
C C35C 1.191(2) 0.9826(13) 0.379(4) 0.042(7) Uiso d PD 0.15 A 3
H H35G 1.2516 0.9746 0.3731 0.062 Uiso calc PR 0.15 A 3
H H35H 1.1831 1.0115 0.4578 0.062 Uiso calc PR 0.15 A 3
H H35I 1.1677 1.0059 0.3059 0.062 Uiso calc PR 0.15 A 3

loop_
_atom_site_aniso_label
_atom_site_aniso_U_11
_atom_site_aniso_U_22
_atom_site_aniso_U_33
_atom_site_aniso_U_12
_atom_site_aniso_U_13
_atom_site_aniso_U_23
C1 0.024(3) 0.025(3) 0.026(3) -0.004(2) 0.008(2) 0.005(2)
C2 0.028(3) 0.025(3) 0.023(3) -0.001(2) 0.009(2) -0.001(2)
C3 0.016(3) 0.029(3) 0.023(3) -0.005(2) 0.006(2) -0.006(2)
C4 0.023(3) 0.022(3) 0.023(3) -0.002(2) 0.005(2) 0.000(2)
C5 0.033(3) 0.022(3) 0.021(3) -0.002(2) 0.006(3) 0.001(2)
C6 0.021(3) 0.030(3) 0.023(3) 0.001(2) 0.005(2) -0.001(3)
C7 0.030(3) 0.027(3) 0.023(3) -0.001(3) 0.006(3) -0.004(3)
C8 0.021(3) 0.023(3) 0.027(3) 0.001(2) 0.003(2) 0.003(2)
C9 0.027(3) 0.027(3) 0.027(3) -0.001(3) 0.003(3) 0.001(3)
C10 0.026(3) 0.037(4) 0.019(3) -0.001(3) 0.002(2) -0.002(3)
C11 0.021(3) 0.019(3) 0.032(3) 0.001(2) 0.002(2) -0.004(2)
C12 0.033(3) 0.017(3) 0.029(3) -0.001(2) 0.002(3) 0.001(2)
C13 0.020(3) 0.031(3) 0.026(3) 0.000(2) 0.008(2) 0.001(3)
C14 0.015(3) 0.025(3) 0.028(3) -0.001(2) -0.001(2) -0.001(2)
C15 0.034(4) 0.046(4) 0.036(4) -0.011(3) 0.003(3) 0.009(3)
C16 0.028(3) 0.028(3) 0.034(4) 0.002(3) 0.003(3) 0.007(3)
C17 0.027(3) 0.031(3) 0.033(4) 0.001(3) 0.008(3) -0.002(3)
C18 0.027(3) 0.025(3) 0.042(4) -0.001(3) 0.002(3) -0.007(3)
C19 0.030(3) 0.024(3) 0.034(4) 0.003(3) 0.002(3) -0.003(3)
C20 0.034(4) 0.022(3) 0.042(4) 0.005(3) 0.004(3) -0.006(3)
C21 0.033(3) 0.034(4) 0.022(3) -0.004(3) 0.011(3) 0.002(3)
C22 0.051(4) 0.035(4) 0.022(3) -0.002(3) 0.008(3) -0.002(3)
C23 0.048(4) 0.038(4) 0.022(3) -0.003(3) 0.012(3) -0.004(3)
C24 0.043(4) 0.045(4) 0.025(4) -0.010(3) 0.004(3) -0.004(3)
C25 0.028(3) 0.025(3) 0.032(3) 0.006(3) 0.009(3) 0.001(3)
C26 0.043(4) 0.027(3) 0.038(4) 0.003(3) 0.003(3) 0.007(3)
C27 0.039(4) 0.033(4) 0.032(4) -0.011(3) 0.010(3) 0.001(3)
C28 0.041(4) 0.030(3) 0.029(3) -0.004(3) 0.011(3) 0.000(3)
C29 0.043(4) 0.020(3) 0.027(3) -0.002(3) 0.003(3) -0.004(3)
C30 0.091(6) 0.036(4) 0.048(5) -0.031(4) 0.021(4) -0.018(3)
C31 0.051(5) 0.032(4) 0.086(6) 0.015(3) 0.003(4) -0.016(4)
C32 0.068(5) 0.032(4) 0.043(4) 0.005(3) -0.019(4) -0.005(3)
C33 0.035(3) 0.023(3) 0.026(3) -0.007(3) 0.008(3) 0.002(3)
C34 0.045(4) 0.062(5) 0.038(4) -0.029(4) 0.014(3) -0.014(3)
C35 0.069(5) 0.046(4) 0.030(4) -0.001(4) 0.008(4) 0.003(3)
C36 0.082(6) 0.041(4) 0.038(4) -0.013(4) 0.028(4) -0.008(3)
C1B 0.030(3) 0.021(3) 0.021(3) -0.003(2) 0.009(2) -0.003(2)
C2B 0.023(3) 0.024(3) 0.018(3) 0.000(2) 0.004(2) -0.001(2)
C3B 0.020(3) 0.024(3) 0.019(3) 0.001(2) 0.004(2) 0.000(2)
C4B 0.020(3) 0.032(3) 0.023(3) -0.004(2) 0.000(2) 0.008(3)
C5B 0.025(3) 0.018(3) 0.027(3) -0.003(2) 0.005(2) -0.002(2)
C6B 0.028(3) 0.028(3) 0.023(3) -0.009(3) 0.003(2) 0.002(3)
C7B 0.022(3) 0.033(3) 0.028(3) 0.002(3) 0.004(2) 0.008(3)
C8B 0.027(3) 0.026(3) 0.021(3) -0.002(2) 0.002(2) -0.001(2)
C9B 0.023(3) 0.020(3) 0.029(3) 0.000(2) 0.005(2) 0.002(2)
C10B 0.025(3) 0.028(3) 0.023(3) 0.001(2) 0.002(2) -0.002(2)
C11B 0.036(4) 0.027(3) 0.020(3) 0.003(3) 0.002(3) 0.001(3)
C12B 0.036(4) 0.019(3) 0.038(4) -0.006(3) 0.010(3) -0.001(3)
C13B 0.029(3) 0.030(3) 0.028(3) -0.003(3) 0.010(3) -0.003(3)
C14B 0.027(3) 0.026(3) 0.026(3) -0.003(2) 0.005(2) 0.004(3)
C15B 0.038(4) 0.028(3) 0.028(3) -0.003(3) 0.014(3) 0.002(3)
C16B 0.029(3) 0.030(3) 0.030(3) -0.004(3) 0.002(3) -0.001(3)
C17B 0.029(3) 0.034(4) 0.030(3) 0.001(3) 0.006(3) 0.008(3)
C18B 0.025(3) 0.042(4) 0.026(3) -0.001(3) 0.004(3) 0.010(3)
C19B 0.036(4) 0.038(4) 0.029(4) 0.003(3) 0.001(3) 0.006(3)
C20B 0.036(4) 0.032(4) 0.039(4) 0.016(3) 0.010(3) 0.009(3)
C21B 0.043(4) 0.038(4) 0.022(3) 0.001(3) 0.010(3) -0.001(3)
C22B 0.068(5) 0.037(4) 0.041(4) -0.005(4) 0.017(4) -0.011(3)
C23B 0.052(5) 0.060(5) 0.025(4) 0.004(4) -0.002(3) -0.015(3)
C24B 0.070(5) 0.055(5) 0.029(4) -0.009(4) 0.019(4) -0.007(3)
C25B 0.033(3) 0.023(3) 0.028(3) -0.002(3) 0.004(3) 0.002(3)
C26B 0.027(3) 0.034(4) 0.033(4) -0.005(3) 0.005(3) -0.005(3)
C27B 0.033(4) 0.032(3) 0.040(4) -0.008(3) 0.006(3) 0.009(3)
C28B 0.036(4) 0.024(3) 0.032(3) -0.007(3) 0.003(3) -0.006(3)
C29B 0.045(4) 0.031(4) 0.029(4) 0.002(3) 0.006(3) 0.007(3)
C30B 0.082(6) 0.074(6) 0.047(5) -0.039(5) 0.010(4) 0.017(4)
C31B 0.062(5) 0.049(5) 0.036(4) 0.000(4) 0.003(4) 0.009(3)
C32B 0.071(5) 0.044(4) 0.051(5) 0.005(4) 0.038(4) 0.015(4)
C33B 0.054(4) 0.034(4) 0.033(4) -0.012(3) 0.012(3) -0.016(3)

loop_
_atom_type_symbol
_atom_type_description
_atom_type_scat_dispersion_real
_atom_type_scat_dispersion_imag
_atom_type_scat_source
C C 0.0033 0.0016 'International Tables Vol C Tables 4.2.6.8 and 6.1.1.4'
H H 0.0000 0.0000 'International Tables Vol C Tables 4.2.6.8 and 6.1.1.4'

loop_
_geom_angle_atom_site_label_1
_geom_angle_atom_site_label_2
_geom_angle_atom_site_label_3
_geom_angle_site_symmetry_1
_geom_angle_site_symmetry_3
_geom_angle
_geom_angle_publ_flag
C9 C1 C15 . . 112.2(5) ?
C9 C1 C16 . . 108.5(4) ?
C15 C1 C16 . . 106.7(5) ?
C9 C1 C2 . . 113.2(5) ?
C15 C1 C2 . . 104.1(4) ?
C16 C1 C2 . . 111.9(4) ?
C3 C2 C1 . . 117.3(4) ?
C3 C2 H2A . . 108.0 ?
C1 C2 H2A . . 108.0 ?
C3 C2 H2B . . 108.0 ?
C1 C2 H2B . . 108.0 ?
H2A C2 H2B . . 107.2 ?
C4 C3 C8 . . 118.0(5) ?
C4 C3 C2 . . 119.6(5) ?
C8 C3 C2 . . 122.3(5) ?
C5 C4 C3 . . 119.3(5) ?
C5 C4 C17 . . 117.0(5) ?
C3 C4 C17 . . 123.3(5) ?
C4 C5 C6 . . 122.2(5) ?
C4 C5 H5 . . 118.9 ?
C6 C5 H5 . . 118.9 ?
C7 C6 C5 . . 116.5(5) ?
C7 C6 C21 . . 121.2(5) ?
C5 C6 C21 . . 122.1(5) ?
C6 C7 C8 . . 124.5(5) ?
C6 C7 H7 . . 117.8 ?
C8 C7 H7 . . 117.8 ?
C7 C8 C3 . . 117.6(5) ?
C7 C8 C25 . . 112.6(5) ?
C3 C8 C25 . . 129.4(5) ?
C10 C9 C14 . . 117.0(5) ?
C10 C9 C1 . . 122.7(5) ?
C14 C9 C1 . . 120.2(5) ?
C11 C10 C9 . . 123.2(5) ?
C11 C10 H10 . . 118.4 ?
C9 C10 H10 . . 118.4 ?
C10 C11 C12 . . 117.6(5) ?
C10 C11 C29 . . 121.0(5) ?
C12 C11 C29 . . 121.4(5) ?
C11 C12 C13 . . 121.8(5) ?
C11 C12 H12 . . 119.1 ?
C13 C12 H12 . . 119.1 ?
C14 C13 C12 . . 117.5(5) ?
C14 C13 C33 . . 122.8(5) ?
C12 C13 C33 . . 119.7(5) ?
C13 C14 C9 . . 122.9(5) ?
C13 C14 H14 . . 118.6 ?
C9 C14 H14 . . 118.6 ?
C1 C15 H15A . . 109.5 ?
C1 C15 H15B . . 109.5 ?
H15A C15 H15B . . 109.5 ?
C1 C15 H15C . . 109.5 ?
H15A C15 H15C . . 109.5 ?
H15B C15 H15C . . 109.5 ?
C1 C16 H16A . . 109.5 ?
C1 C16 H16B . . 109.5 ?
H16A C16 H16B . . 109.5 ?
C1 C16 H16C . . 109.5 ?
H16A C16 H16C . . 109.5 ?
H16B C16 H16C . . 109.5 ?
C18 C17 C19 . . 110.0(5) ?
C18 C17 C20 . . 106.0(5) ?
C19 C17 C20 . . 104.2(5) ?
C18 C17 C4 . . 106.7(5) ?
C19 C17 C4 . . 117.6(5) ?
C20 C17 C4 . . 111.9(5) ?
C17 C18 H18A . . 109.5 ?
C17 C18 H18B . . 109.5 ?
H18A C18 H18B . . 109.5 ?
C17 C18 H18C . . 109.5 ?
H18A C18 H18C . . 109.5 ?
H18B C18 H18C . . 109.5 ?
C17 C19 H19A . . 109.5 ?
C17 C19 H19B . . 109.5 ?
H19A C19 H19B . . 109.5 ?
C17 C19 H19C . . 109.5 ?
H19A C19 H19C . . 109.5 ?
H19B C19 H19C . . 109.5 ?
C17 C20 H20A . . 109.5 ?
C17 C20 H20B . . 109.5 ?
H20A C20 H20B . . 109.5 ?
C17 C20 H20C . . 109.5 ?
H20A C20 H20C . . 109.5 ?
H20B C20 H20C . . 109.5 ?
C23 C21 C6 . . 110.0(5) ?
C23 C21 C22 . . 108.3(5) ?
C6 C21 C22 . . 112.8(5) ?
C23 C21 C24 . . 109.3(5) ?
C6 C21 C24 . . 108.5(4) ?
C22 C21 C24 . . 107.9(5) ?
C21 C22 H22A . . 109.5 ?
C21 C22 H22B . . 109.5 ?
H22A C22 H22B . . 109.5 ?
C21 C22 H22C . . 109.5 ?
H22A C22 H22C . . 109.5 ?
H22B C22 H22C . . 109.5 ?
C21 C23 H23A . . 109.5 ?
C21 C23 H23B . . 109.5 ?
H23A C23 H23B . . 109.5 ?
C21 C23 H23C . . 109.5 ?
H23A C23 H23C . . 109.5 ?
H23B C23 H23C . . 109.5 ?
C21 C24 H24A . . 109.5 ?
C21 C24 H24B . . 109.5 ?
H24A C24 H24B . . 109.5 ?
C21 C24 H24C . . 109.5 ?
H24A C24 H24C . . 109.5 ?
H24B C24 H24C . . 109.5 ?
C26 C25 C8 . . 111.8(5) ?
C26 C25 C28 . . 107.1(5) ?
C8 C25 C28 . . 118.8(5) ?
C26 C25 C27 . . 108.0(5) ?
C8 C25 C27 . . 106.6(5) ?
C28 C25 C27 . . 103.9(5) ?
C25 C26 H26A . . 109.5 ?
C25 C26 H26B . . 109.5 ?
H26A C26 H26B . . 109.5 ?
C25 C26 H26C . . 109.5 ?
H26A C26 H26C . . 109.5 ?
H26B C26 H26C . . 109.5 ?
C25 C27 H27A . . 109.5 ?
C25 C27 H27B . . 109.5 ?
H27A C27 H27B . . 109.5 ?
C25 C27 H27C . . 109.5 ?
H27A C27 H27C . . 109.5 ?
H27B C27 H27C . . 109.5 ?
C25 C28 H28A . . 109.5 ?
C25 C28 H28B . . 109.5 ?
H28A C28 H28B . . 109.5 ?
C25 C28 H28C . . 109.5 ?
H28A C28 H28C . . 109.5 ?
H28B C28 H28C . . 109.5 ?
C30 C29 C31 . . 109.6(6) ?
C30 C29 C32 . . 107.0(6) ?
C31 C29 C32 . . 109.0(6) ?
C30 C29 C11 . . 113.2(5) ?
C31 C29 C11 . . 108.5(5) ?
C32 C29 C11 . . 109.3(5) ?
C29 C30 H30A . . 109.5 ?
C29 C30 H30B . . 109.5 ?
H30A C30 H30B . . 109.5 ?
C29 C30 H30C . . 109.5 ?
H30A C30 H30C . . 109.5 ?
H30B C30 H30C . . 109.5 ?
C29 C31 H31A . . 109.5 ?
C29 C31 H31B . . 109.5 ?
H31A C31 H31B . . 109.5 ?
C29 C31 H31C . . 109.5 ?
H31A C31 H31C . . 109.5 ?
H31B C31 H31C . . 109.5 ?
C29 C32 H32A . . 109.5 ?
C29 C32 H32B . . 109.5 ?
H32A C32 H32B . . 109.5 ?
C29 C32 H32C . . 109.5 ?
H32A C32 H32C . . 109.5 ?
H32B C32 H32C . . 109.5 ?
C34 C33 C36 . . 108.8(5) ?
C34 C33 C13 . . 111.7(5) ?
C36 C33 C13 . . 111.8(5) ?
C34 C33 C35 . . 109.4(5) ?
C36 C33 C35 . . 107.7(5) ?
C13 C33 C35 . . 107.4(5) ?
C33 C34 H34A . . 109.5 ?
C33 C34 H34B . . 109.5 ?
H34A C34 H34B . . 109.5 ?
C33 C34 H34C . . 109.5 ?
H34A C34 H34C . . 109.5 ?
H34B C34 H34C . . 109.5 ?
C33 C35 H35A . . 109.5 ?
C33 C35 H35B . . 109.5 ?
H35A C35 H35B . . 109.5 ?
C33 C35 H35C . . 109.5 ?
H35A C35 H35C . . 109.5 ?
H35B C35 H35C . . 109.5 ?
C33 C36 H36A . . 109.5 ?
C33 C36 H36B . . 109.5 ?
H36A C36 H36B . . 109.5 ?
C33 C36 H36C . . 109.5 ?
H36A C36 H36C . . 109.5 ?
H36B C36 H36C . . 109.5 ?
C16B C1B C9B . . 107.4(4) ?
C16B C1B C15B . . 107.7(5) ?
C9B C1B C15B . . 110.9(4) ?
C16B C1B C2B . . 113.7(4) ?
C9B C1B C2B . . 111.5(4) ?
C15B C1B C2B . . 105.5(4) ?
C3B C2B C1B . . 117.8(4) ?
C3B C2B H2B1 . . 107.9 ?
C1B C2B H2B1 . . 107.9 ?
C3B C2B H2B2 . . 107.9 ?
C1B C2B H2B2 . . 107.9 ?
H2B1 C2B H2B2 . . 107.2 ?
C8B C3B C4B . . 118.5(5) ?
C8B C3B C2B . . 121.8(5) ?
C4B C3B C2B . . 119.4(5) ?
C5B C4B C3B . . 118.5(5) ?
C5B C4B C17B . . 117.3(5) ?
C3B C4B C17B . . 123.9(5) ?
C6B C5B C4B . . 121.8(5) ?
C6B C5B H5B . . 119.1 ?
C4B C5B H5B . . 119.1 ?
C5B C6B C7B . . 117.6(5) ?
C5B C6B C21B . . 122.8(5) ?
C7B C6B C21B . . 119.3(5) ?
C8B C7B C6B . . 122.7(5) ?
C8B C7B H7B . . 118.6 ?
C6B C7B H7B . . 118.6 ?
C7B C8B C3B . . 118.0(5) ?
C7B C8B C25B . . 111.9(5) ?
C3B C8B C25B . . 129.5(5) ?
C10B C9B C14B . . 117.9(5) ?
C10B C9B C1B . . 122.5(5) ?
C14B C9B C1B . . 119.6(5) ?
C9B C10B C11B . . 122.5(5) ?
C9B C10B H10B . . 118.8 ?
C11B C10B H10B . . 118.8 ?
C12B C11B C10B . . 116.7(5) ?
C12B C11B C29B . . 121.2(5) ?
C10B C11B C29B . . 122.1(5) ?
C13B C12B C11B . . 123.2(5) ?
C13B C12B H12B . . 118.4 ?
C11B C12B H12B . . 118.4 ?
C12B C13B C14B . . 118.1(5) ?
C12B C13B C33B . . 120.5(5) ?
C14B C13B C33B . . 121.4(5) ?
C13B C14B C9B . . 121.7(5) ?
C13B C14B H14B . . 119.2 ?
C9B C14B H14B . . 119.2 ?
C1B C15B H15D . . 109.5 ?
C1B C15B H15E . . 109.5 ?
H15D C15B H15E . . 109.5 ?
C1B C15B H15F . . 109.5 ?
H15D C15B H15F . . 109.5 ?
H15E C15B H15F . . 109.5 ?
C1B C16B H16D . . 109.5 ?
C1B C16B H16E . . 109.5 ?
H16D C16B H16E . . 109.5 ?
C1B C16B H16F . . 109.5 ?
H16D C16B H16F . . 109.5 ?
H16E C16B H16F . . 109.5 ?
C18B C17B C20B . . 104.8(5) ?
C18B C17B C19B . . 110.4(5) ?
C20B C17B C19B . . 106.0(5) ?
C18B C17B C4B . . 109.5(5) ?
C20B C17B C4B . . 111.0(5) ?
C19B C17B C4B . . 114.7(5) ?
C17B C18B H18D . . 109.5 ?
C17B C18B H18E . . 109.5 ?
H18D C18B H18E . . 109.5 ?
C17B C18B H18F . . 109.5 ?
H18D C18B H18F . . 109.5 ?
H18E C18B H18F . . 109.5 ?
C17B C19B H19D . . 109.5 ?
C17B C19B H19E . . 109.5 ?
H19D C19B H19E . . 109.5 ?
C17B C19B H19F . . 109.5 ?
H19D C19B H19F . . 109.5 ?
H19E C19B H19F . . 109.5 ?
C17B C20B H20D . . 109.5 ?
C17B C20B H20E . . 109.5 ?
H20D C20B H20E . . 109.5 ?
C17B C20B H20F . . 109.5 ?
H20D C20B H20F . . 109.5 ?
H20E C20B H20F . . 109.5 ?
C22B C21B C24B . . 108.3(5) ?
C22B C21B C23B . . 108.6(5) ?
C24B C21B C23B . . 108.8(5) ?
C22B C21B C6B . . 112.4(5) ?
C24B C21B C6B . . 109.5(5) ?
C23B C21B C6B . . 109.2(5) ?
C21B C22B H22D . . 109.5 ?
C21B C22B H22E . . 109.5 ?
H22D C22B H22E . . 109.5 ?
C21B C22B H22F . . 109.5 ?
H22D C22B H22F . . 109.5 ?
H22E C22B H22F . . 109.5 ?
C21B C23B H23D . . 109.5 ?
C21B C23B H23E . . 109.5 ?
H23D C23B H23E . . 109.5 ?
C21B C23B H23F . . 109.5 ?
H23D C23B H23F . . 109.5 ?
H23E C23B H23F . . 109.5 ?
C21B C24B H24D . . 109.5 ?
C21B C24B H24E . . 109.5 ?
H24D C24B H24E . . 109.5 ?
C21B C24B H24F . . 109.5 ?
H24D C24B H24F . . 109.5 ?
H24E C24B H24F . . 109.5 ?
C26B C25B C28B . . 107.0(5) ?
C26B C25B C27B . . 108.1(5) ?
C28B C25B C27B . . 103.5(5) ?
C26B C25B C8B . . 112.9(5) ?
C28B C25B C8B . . 117.9(5) ?
C27B C25B C8B . . 106.7(5) ?
C25B C26B H26D . . 109.5 ?
C25B C26B H26E . . 109.5 ?
H26D C26B H26E . . 109.5 ?
C25B C26B H26F . . 109.5 ?
H26D C26B H26F . . 109.5 ?
H26E C26B H26F . . 109.5 ?
C25B C27B H27D . . 109.5 ?
C25B C27B H27E . . 109.5 ?
H27D C27B H27E . . 109.5 ?
C25B C27B H27F . . 109.5 ?
H27D C27B H27F . . 109.5 ?
H27E C27B H27F . . 109.5 ?
C25B C28B H28D . . 109.5 ?
C25B C28B H28E . . 109.5 ?
H28D C28B H28E . . 109.5 ?
C25B C28B H28F . . 109.5 ?
H28D C28B H28F . . 109.5 ?
H28E C28B H28F . . 109.5 ?
C11B C29B C31B . . 108.7(5) ?
C11B C29B C30B . . 112.4(5) ?
C31B C29B C30B . . 109.6(6) ?
C11B C29B C32B . . 110.7(5) ?
C31B C29B C32B . . 108.0(5) ?
C30B C29B C32B . . 107.4(6) ?
C29B C30B H30D . . 109.5 ?
C29B C30B H30E . . 109.5 ?
H30D C30B H30E . . 109.5 ?
C29B C30B H30F . . 109.5 ?
H30D C30B H30F . . 109.5 ?
H30E C30B H30F . . 109.5 ?
C29B C31B H31D . . 109.5 ?
C29B C31B H31E . . 109.5 ?
H31D C31B H31E . . 109.5 ?
C29B C31B H31F . . 109.5 ?
H31D C31B H31F . . 109.5 ?
H31E C31B H31F . . 109.5 ?
C29B C32B H32D . . 109.5 ?
C29B C32B H32E . . 109.5 ?
H32D C32B H32E . . 109.5 ?
C29B C32B H32F . . 109.5 ?
H32D C32B H32F . . 109.5 ?
H32E C32B H32F . . 109.5 ?
C36C C33B C13B . . 116.0 ?
C34B C33B C13B . . 112.1 ?
C36D C33B C13B . . 112.1 ?
C36B C33B C13B . . 112.7 ?
C35D C33B C13B . . 109.9 ?
C34D C33B C13B . . 108.9 ?
C35C C33B C13B . . 107.3 ?
C13B C33B C34C . . 104.7 ?
C13B C33B C35B . . 104.4 ?
C34B C33B C35B . . 106.5 ?
C36B C33B C35B . . 107.9 ?
C34B C33B C36B . . 112.6 ?
C36D C33B C35D . . 107.7 ?
C36D C33B C34D . . 108.4 ?
C35D C33B C34D . . 109.9 ?
C36C C33B C35C . . 112.1 ?
C36C C33B C34C . . 110.3 ?
C35C C33B C34C . . 105.7 ?
C33B C34B H34D . . 109.5 ?
C33B C34B H34E . . 109.5 ?
H34D C34B H34E . . 109.5 ?
C33B C34B H34F . . 109.5 ?
H34D C34B H34F . . 109.5 ?
H34E C34B H34F . . 109.5 ?
C33B C35B H35D . . 109.5 ?
C33B C35B H35E . . 109.5 ?
H35D C35B H35E . . 109.5 ?
C33B C35B H35F . . 109.5 ?
H35D C35B H35F . . 109.5 ?
H35E C35B H35F . . 109.5 ?
C33B C36B H36D . . 109.5 ?
C33B C36B H36E . . 109.5 ?
H36D C36B H36E . . 109.5 ?
C33B C36B H36F . . 109.5 ?
H36D C36B H36F . . 109.5 ?
H36E C36B H36F . . 109.5 ?
C33B C34D H34J . . 109.5 ?
C33B C34D H34K . . 109.5 ?
H34J C34D H34K . . 109.5 ?
C33B C34D H34L . . 109.5 ?
H34J C34D H34L . . 109.5 ?
H34K C34D H34L . . 109.5 ?
C33B C35D H35J . . 109.5 ?
C33B C35D H35K . . 109.5 ?
H35J C35D H35K . . 109.5 ?
C33B C35D H35L . . 109.5 ?
H35J C35D H35L . . 109.5 ?
H35K C35D H35L . . 109.5 ?
C33B C36D H36J . . 109.5 ?
C33B C36D H36K . . 109.5 ?
H36J C36D H36K . . 109.5 ?
C33B C36D H36L . . 109.5 ?
H36J C36D H36L . . 109.5 ?
H36K C36D H36L . . 109.5 ?
C33B C34C H34G . . 109.5 ?
C33B C34C H34H . . 109.5 ?
H34G C34C H34H . . 109.5 ?
C33B C34C H34I . . 109.5 ?
H34G C34C H34I . . 109.5 ?
H34H C34C H34I . . 109.5 ?
C33B C36C H36G . . 109.5 ?
C33B C36C H36H . . 109.5 ?
H36G C36C H36H . . 109.5 ?
C33B C36C H36I . . 109.5 ?
H36G C36C H36I . . 109.5 ?
H36H C36C H36I . . 109.5 ?
C33B C35C H35G . . 109.5 ?
C33B C35C H35H . . 109.5 ?
H35G C35C H35H . . 109.5 ?
C33B C35C H35I . . 109.5 ?
H35G C35C H35I . . 109.5 ?
H35H C35C H35I . . 109.5 ?

loop_
_geom_bond_atom_site_label_1
_geom_bond_atom_site_label_2
_geom_bond_site_symmetry_2
_geom_bond_distance
_geom_bond_publ_flag
C1 C9 . 1.516(7) ?
C1 C15 . 1.543(8) ?
C1 C16 . 1.545(8) ?
C1 C2 . 1.582(7) ?
C2 C3 . 1.534(7) ?
C2 H2A . 0.9900 ?
C2 H2B . 0.9900 ?
C3 C4 . 1.428(8) ?
C3 C8 . 1.430(7) ?
C4 C5 . 1.396(7) ?
C4 C17 . 1.555(8) ?
C5 C6 . 1.418(7) ?
C5 H5 . 0.9500 ?
C6 C7 . 1.367(8) ?
C6 C21 . 1.541(8) ?
C7 C8 . 1.409(8) ?
C7 H7 . 0.9500 ?
C8 C25 . 1.555(8) ?
C9 C10 . 1.390(8) ?
C9 C14 . 1.399(8) ?
C10 C11 . 1.389(8) ?
C10 H10 . 0.9500 ?
C11 C12 . 1.400(8) ?
C11 C29 . 1.542(7) ?
C12 C13 . 1.408(7) ?
C12 H12 . 0.9500 ?
C13 C14 . 1.389(7) ?
C13 C33 . 1.536(8) ?
C14 H14 . 0.9500 ?
C15 H15A . 0.9800 ?
C15 H15B . 0.9800 ?
C15 H15C . 0.9800 ?
C16 H16A . 0.9800 ?
C16 H16B . 0.9800 ?
C16 H16C . 0.9800 ?
C17 C18 . 1.546(8) ?
C17 C19 . 1.545(8) ?
C17 C20 . 1.549(8) ?
C18 H18A . 0.9800 ?
C18 H18B . 0.9800 ?
C18 H18C . 0.9800 ?
C19 H19A . 0.9800 ?
C19 H19B . 0.9800 ?
C19 H19C . 0.9800 ?
C20 H20A . 0.9800 ?
C20 H20B . 0.9800 ?
C20 H20C . 0.9800 ?
C21 C23 . 1.531(8) ?
C21 C22 . 1.544(8) ?
C21 C24 . 1.545(8) ?
C22 H22A . 0.9800 ?
C22 H22B . 0.9800 ?
C22 H22C . 0.9800 ?
C23 H23A . 0.9800 ?
C23 H23B . 0.9800 ?
C23 H23C . 0.9800 ?
C24 H24A . 0.9800 ?
C24 H24B . 0.9800 ?
C24 H24C . 0.9800 ?
C25 C26 . 1.542(8) ?
C25 C28 . 1.557(8) ?
C25 C27 . 1.558(8) ?
C26 H26A . 0.9800 ?
C26 H26B . 0.9800 ?
C26 H26C . 0.9800 ?
C27 H27A . 0.9800 ?
C27 H27B . 0.9800 ?
C27 H27C . 0.9800 ?
C28 H28A . 0.9800 ?
C28 H28B . 0.9800 ?
C28 H28C . 0.9800 ?
C29 C30 . 1.520(8) ?
C29 C31 . 1.538(8) ?
C29 C32 . 1.539(8) ?
C30 H30A . 0.9800 ?
C30 H30B . 0.9800 ?
C30 H30C . 0.9800 ?
C31 H31A . 0.9800 ?
C31 H31B . 0.9800 ?
C31 H31C . 0.9800 ?
C32 H32A . 0.9800 ?
C32 H32B . 0.9800 ?
C32 H32C . 0.9800 ?
C33 C34 . 1.524(8) ?
C33 C36 . 1.528(8) ?
C33 C35 . 1.536(9) ?
C34 H34A . 0.9800 ?
C34 H34B . 0.9800 ?
C34 H34C . 0.9800 ?
C35 H35A . 0.9800 ?
C35 H35B . 0.9800 ?
C35 H35C . 0.9800 ?
C36 H36A . 0.9800 ?
C36 H36B . 0.9800 ?
C36 H36C . 0.9800 ?
C1B C16B . 1.524(8) ?
C1B C9B . 1.535(7) ?
C1B C15B . 1.543(7) ?
C1B C2B . 1.579(7) ?
C2B C3B . 1.537(7) ?
C2B H2B1 . 0.9900 ?
C2B H2B2 . 0.9900 ?
C3B C8B . 1.418(7) ?
C3B C4B . 1.424(7) ?
C4B C5B . 1.419(7) ?
C4B C17B . 1.568(8) ?
C5B C6B . 1.376(7) ?
C5B H5B . 0.9500 ?
C6B C7B . 1.403(8) ?
C6B C21B . 1.554(8) ?
C7B C8B . 1.400(8) ?
C7B H7B . 0.9500 ?
C8B C25B . 1.559(8) ?
C9B C10B . 1.399(7) ?
C9B C14B . 1.403(8) ?
C10B C11B . 1.405(8) ?
C10B H10B . 0.9500 ?
C11B C12B . 1.400(8) ?
C11B C29B . 1.521(8) ?
C12B C13B . 1.386(8) ?
C12B H12B . 0.9500 ?
C13B C14B . 1.395(7) ?
C13B C33B . 1.552(8) ?
C14B H14B . 0.9500 ?
C15B H15D . 0.9800 ?
C15B H15E . 0.9800 ?
C15B H15F . 0.9800 ?
C16B H16D . 0.9800 ?
C16B H16E . 0.9800 ?
C16B H16F . 0.9800 ?
C17B C18B . 1.534(8) ?
C17B C20B . 1.549(8) ?
C17B C19B . 1.558(8) ?
C18B H18D . 0.9800 ?
C18B H18E . 0.9800 ?
C18B H18F . 0.9800 ?
C19B H19D . 0.9800 ?
C19B H19E . 0.9800 ?
C19B H19F . 0.9800 ?
C20B H20D . 0.9800 ?
C20B H20E . 0.9800 ?
C20B H20F . 0.9800 ?
C21B C22B . 1.537(8) ?
C21B C24B . 1.541(9) ?
C21B C23B . 1.542(9) ?
C22B H22D . 0.9800 ?
C22B H22E . 0.9800 ?
C22B H22F . 0.9800 ?
C23B H23D . 0.9800 ?
C23B H23E . 0.9800 ?
C23B H23F . 0.9800 ?
C24B H24D . 0.9800 ?
C24B H24E . 0.9800 ?
C24B H24F . 0.9800 ?
C25B C26B . 1.532(8) ?
C25B C28B . 1.542(8) ?
C25B C27B . 1.557(8) ?
C26B H26D . 0.9800 ?
C26B H26E . 0.9800 ?
C26B H26F . 0.9800 ?
C27B H27D . 0.9800 ?
C27B H27E . 0.9800 ?
C27B H27F . 0.9800 ?
C28B H28D . 0.9800 ?
C28B H28E . 0.9800 ?
C28B H28F . 0.9800 ?
C29B C31B . 1.527(9) ?
C29B C30B . 1.543(9) ?
C29B C32B . 1.546(8) ?
C30B H30D . 0.9800 ?
C30B H30E . 0.9800 ?
C30B H30F . 0.9800 ?
C31B H31D . 0.9800 ?
C31B H31E . 0.9800 ?
C31B H31F . 0.9800 ?
C32B H32D . 0.9800 ?
C32B H32E . 0.9800 ?
C32B H32F . 0.9800 ?
C33B C36C . 1.476 ?
C33B C34B . 1.497 ?
C33B C36D . 1.503 ?
C33B C36B . 1.521 ?
C33B C35D . 1.536 ?
C33B C34D . 1.542 ?
C33B C35C . 1.547 ?
C33B C34C . 1.559 ?
C33B C35B . 1.587 ?
C34B H34D . 0.9800 ?
C34B H34E . 0.9800 ?
C34B H34F . 0.9800 ?
C35B H35D . 0.9800 ?
C35B H35E . 0.9800 ?
C35B H35F . 0.9800 ?
C36B H36D . 0.9800 ?
C36B H36E . 0.9800 ?
C36B H36F . 0.9800 ?
C34D H34J . 0.9800 ?
C34D H34K . 0.9800 ?
C34D H34L . 0.9800 ?
C35D H35J . 0.9800 ?
C35D H35K . 0.9800 ?
C35D H35L . 0.9800 ?
C36D H36J . 0.9800 ?
C36D H36K . 0.9800 ?
C36D H36L . 0.9800 ?
C34C H34G . 0.9800 ?
C34C H34H . 0.9800 ?
C34C H34I . 0.9800 ?
C36C H36G . 0.9800 ?
C36C H36H . 0.9800 ?
C36C H36I . 0.9800 ?
C35C H35G . 0.9800 ?
C35C H35H . 0.9800 ?
C35C H35I . 0.9800 ?

loop_
_geom_torsion_atom_site_label_1
_geom_torsion_atom_site_label_2
_geom_torsion_atom_site_label_3
_geom_torsion_atom_site_label_4
_geom_torsion_site_symmetry_1
_geom_torsion_site_symmetry_2
_geom_torsion_site_symmetry_3
_geom_torsion_site_symmetry_4
_geom_torsion
_geom_torsion_publ_flag
C9 C1 C2 C3 . . . . -63.5(6) ?
C15 C1 C2 C3 . . . . 174.4(5) ?
C16 C1 C2 C3 . . . . 59.5(6) ?
C1 C2 C3 C4 . . . . 95.5(6) ?
C1 C2 C3 C8 . . . . -80.4(6) ?
C8 C3 C4 C5 . . . . 14.6(8) ?
C2 C3 C4 C5 . . . . -161.5(5) ?
C8 C3 C4 C17 . . . . -157.3(5) ?
C2 C3 C4 C17 . . . . 26.7(7) ?
C3 C4 C5 C6 . . . . -4.2(8) ?
C17 C4 C5 C6 . . . . 168.2(5) ?
C4 C5 C6 C7 . . . . -5.1(8) ?
C4 C5 C6 C21 . . . . -179.3(5) ?
C5 C6 C7 C8 . . . . 3.9(8) ?
C21 C6 C7 C8 . . . . 178.2(5) ?
C6 C7 C8 C3 . . . . 6.4(8) ?
C6 C7 C8 C25 . . . . -166.8(5) ?
C4 C3 C8 C7 . . . . -15.5(7) ?
C2 C3 C8 C7 . . . . 160.4(5) ?
C4 C3 C8 C25 . . . . 156.5(5) ?
C2 C3 C8 C25 . . . . -27.6(8) ?
C15 C1 C9 C10 . . . . 11.6(8) ?
C16 C1 C9 C10 . . . . 129.3(6) ?
C2 C1 C9 C10 . . . . -105.8(6) ?
C15 C1 C9 C14 . . . . -165.9(5) ?
C16 C1 C9 C14 . . . . -48.2(7) ?
C2 C1 C9 C14 . . . . 76.7(6) ?
C14 C9 C10 C11 . . . . -0.2(9) ?
C1 C9 C10 C11 . . . . -177.8(5) ?
C9 C10 C11 C12 . . . . -0.2(8) ?
C9 C10 C11 C29 . . . . -177.7(5) ?
C10 C11 C12 C13 . . . . 0.8(8) ?
C29 C11 C12 C13 . . . . 178.2(5) ?
C11 C12 C13 C14 . . . . -0.8(8) ?
C11 C12 C13 C33 . . . . -179.8(5) ?
C12 C13 C14 C9 . . . . 0.3(8) ?
C33 C13 C14 C9 . . . . 179.3(5) ?
C10 C9 C14 C13 . . . . 0.2(8) ?
C1 C9 C14 C13 . . . . 177.8(5) ?
C5 C4 C17 C18 . . . . -116.8(6) ?
C3 C4 C17 C18 . . . . 55.3(7) ?
C5 C4 C17 C19 . . . . 119.1(6) ?
C3 C4 C17 C19 . . . . -68.8(7) ?
C5 C4 C17 C20 . . . . -1.3(7) ?
C3 C4 C17 C20 . . . . 170.7(5) ?
C7 C6 C21 C23 . . . . 55.1(7) ?
C5 C6 C21 C23 . . . . -131.0(6) ?
C7 C6 C21 C22 . . . . 176.1(5) ?
C5 C6 C21 C22 . . . . -9.9(8) ?
C7 C6 C21 C24 . . . . -64.4(7) ?
C5 C6 C21 C24 . . . . 109.5(6) ?
C7 C8 C25 C26 . . . . -62.9(6) ?
C3 C8 C25 C26 . . . . 124.8(6) ?
C7 C8 C25 C28 . . . . 171.6(5) ?
C3 C8 C25 C28 . . . . -0.7(9) ?
C7 C8 C25 C27 . . . . 54.9(6) ?
C3 C8 C25 C27 . . . . -117.4(6) ?
C10 C11 C29 C30 . . . . -166.5(6) ?
C12 C11 C29 C30 . . . . 16.1(8) ?
C10 C11 C29 C31 . . . . 71.5(7) ?
C12 C11 C29 C31 . . . . -105.9(6) ?
C10 C11 C29 C32 . . . . -47.3(7) ?
C12 C11 C29 C32 . . . . 135.3(6) ?
C14 C13 C33 C34 . . . . 134.5(6) ?
C12 C13 C33 C34 . . . . -46.5(8) ?
C14 C13 C33 C36 . . . . 12.4(8) ?
C12 C13 C33 C36 . . . . -168.7(5) ?
C14 C13 C33 C35 . . . . -105.5(6) ?
C12 C13 C33 C35 . . . . 73.4(7) ?
C16B C1B C2B C3B . . . . 49.3(6) ?
C9B C1B C2B C3B . . . . -72.4(6) ?
C15B C1B C2B C3B . . . . 167.1(5) ?
C1B C2B C3B C8B . . . . -74.0(7) ?
C1B C2B C3B C4B . . . . 99.6(6) ?
C8B C3B C4B C5B . . . . 17.7(8) ?
C2B C3B C4B C5B . . . . -156.1(5) ?
C8B C3B C4B C17B . . . . -155.3(5) ?
C2B C3B C4B C17B . . . . 30.8(7) ?
C3B C4B C5B C6B . . . . -5.6(8) ?
C17B C4B C5B C6B . . . . 167.9(5) ?
C4B C5B C6B C7B . . . . -7.4(8) ?
C4B C5B C6B C21B . . . . 178.3(5) ?
C5B C6B C7B C8B . . . . 8.6(8) ?
C21B C6B C7B C8B . . . . -176.9(5) ?
C6B C7B C8B C3B . . . . 3.5(8) ?
C6B C7B C8B C25B . . . . -169.1(5) ?
C4B C3B C8B C7B . . . . -16.6(8) ?
C2B C3B C8B C7B . . . . 157.1(5) ?
C4B C3B C8B C25B . . . . 154.5(5) ?
C2B C3B C8B C25B . . . . -31.9(8) ?
C16B C1B C9B C10B . . . . 130.1(5) ?
C15B C1B C9B C10B . . . . 12.7(7) ?
C2B C1B C9B C10B . . . . -104.6(6) ?
C16B C1B C9B C14B . . . . -47.5(7) ?
C15B C1B C9B C14B . . . . -164.9(5) ?
C2B C1B C9B C14B . . . . 77.8(6) ?
C14B C9B C10B C11B . . . . 1.4(8) ?
C1B C9B C10B C11B . . . . -176.2(5) ?
C9B C10B C11B C12B . . . . -0.5(8) ?
C9B C10B C11B C29B . . . . -179.4(5) ?
C10B C11B C12B C13B . . . . -0.2(9) ?
C29B C11B C12B C13B . . . . 178.7(6) ?
C11B C12B C13B C14B . . . . 0.1(9) ?
C11B C12B C13B C33B . . . . -178.3(6) ?
C12B C13B C14B C9B . . . . 0.9(9) ?
C33B C13B C14B C9B . . . . 179.3(5) ?
C10B C9B C14B C13B . . . . -1.6(8) ?
C1B C9B C14B C13B . . . . 176.1(5) ?
C5B C4B C17B C18B . . . . -127.8(5) ?
C3B C4B C17B C18B . . . . 45.4(7) ?
C5B C4B C17B C20B . . . . -12.5(7) ?
C3B C4B C17B C20B . . . . 160.6(5) ?
C5B C4B C17B C19B . . . . 107.5(6) ?
C3B C4B C17B C19B . . . . -79.3(7) ?
C5B C6B C21B C22B . . . . -11.1(8) ?
C7B C6B C21B C22B . . . . 174.6(5) ?
C5B C6B C21B C24B . . . . 109.3(6) ?
C7B C6B C21B C24B . . . . -65.0(7) ?
C5B C6B C21B C23B . . . . -131.7(6) ?
C7B C6B C21B C23B . . . . 54.0(7) ?
C7B C8B C25B C26B . . . . -59.3(6) ?
C3B C8B C25B C26B . . . . 129.2(6) ?
C7B C8B C25B C28B . . . . 175.1(5) ?
C3B C8B C25B C28B . . . . 3.6(9) ?
C7B C8B C25B C27B . . . . 59.3(6) ?
C3B C8B C25B C27B . . . . -112.2(6) ?
C12B C11B C29B C31B . . . . -92.7(7) ?
C10B C11B C29B C31B . . . . 86.2(7) ?
C12B C11B C29B C30B . . . . 28.8(9) ?
C10B C11B C29B C30B . . . . -152.4(6) ?
C12B C11B C29B C32B . . . . 148.9(6) ?
C10B C11B C29B C32B . . . . -32.3(8) ?
C12B C13B C33B C36C . . . . 115.1 ?
C14B C13B C33B C36C . . . . -63.3 ?
C12B C13B C33B C34B . . . . -38.1 ?
C14B C13B C33B C34B . . . . 143.6 ?
C12B C13B C33B C36D . . . . 177.5 ?
C14B C13B C33B C36D . . . . -0.9 ?
C12B C13B C33B C36B . . . . -166.3 ?
C14B C13B C33B C36B . . . . 15.3 ?
C12B C13B C33B C35D . . . . 57.8 ?
C14B C13B C33B C35D . . . . -120.6 ?
C12B C13B C33B C34D . . . . -62.6 ?
C14B C13B C33B C34D . . . . 119.0 ?
C12B C13B C33B C35C . . . . -11.1 ?
C14B C13B C33B C35C . . . . 170.5 ?
C12B C13B C33B C34C . . . . -123.1 ?
C14B C13B C33B C34C . . . . 58.5 ?
C12B C13B C33B C35B . . . . 76.8 ?
C14B C13B C33B C35B . . . . -101.5 ?
